data_2226502
loop_
_publ_author_name
'Fun, Hoong-Kun'
'Goh, Jia Hao'
'Rai, Sankappa'
'Isloor, Arun M.'
'Shetty, Prakash'

_publ_section_title
;
 Methyl 2,6-bis[(5-bromo-4,6-dimethoxypyrimidin-2-yl)oxy]benzoate
;
_journal_coeditor_code HB5519
_journal_issue 7
_journal_name_full 'Acta Crystallographica Section E'
_journal_page_first o1871
_journal_paper_doi 10.1107/S1600536810024724
_journal_volume 66
_journal_year 2010
_chemical_formula_iupac 'C20 H18 Br2 N4 O8'
_chemical_formula_moiety 'C20 H18 Br2 N4 O8'
_chemical_formula_sum 'C20 H18 Br2 N4 O8'
_chemical_formula_weight 602.20
_chemical_name_systematic
;
Methyl 2,6-bis[(5-bromo-4,6-dimethoxypyrimidin-2-yl)oxy]benzoate
;
_space_group_IT_number 15
_symmetry_cell_setting monoclinic
_symmetry_space_group_name_Hall '-C 2yc'
_symmetry_space_group_name_H-M 'C 1 2/c 1'
_atom_sites_solution_hydrogens geom
_atom_sites_solution_primary direct
_atom_sites_solution_secondary difmap
_audit_creation_method SHELXL-97
_cell_angle_alpha 90.00
_cell_angle_beta 123.120(3)
_cell_angle_gamma 90.00
_cell_formula_units_Z 8
_cell_length_a 29.972(5)
_cell_length_b 8.1392(12)
_cell_length_c 23.061(3)
_cell_measurement_reflns_used 2909
_cell_measurement_temperature 293(2)
_cell_measurement_theta_max 25.45
_cell_measurement_theta_min 2.66
_cell_volume 4711.7(12)
_computing_cell_refinement 'SAINT (Bruker, 2009)'
_computing_data_collection 'APEX2 (Bruker, 2009)'
_computing_data_reduction 'SAINT (Bruker, 2009)'
_computing_molecular_graphics 'SHELXTL (Sheldrick, 2008)'
_computing_publication_material
;
SHELXTL (Sheldrick, 2008) and PLATON (Spek, 2009)
;
_computing_structure_refinement 'SHELXTL (Sheldrick, 2008)'
_computing_structure_solution 'SHELXTL (Sheldrick, 2008)'
_diffrn_ambient_temperature 293(2)
_diffrn_measured_fraction_theta_full 0.989
_diffrn_measured_fraction_theta_max 0.989
_diffrn_measurement_device_type 'Bruker APEXII DUO CCD'
_diffrn_measurement_method '\f and \w scans'
_diffrn_radiation_monochromator graphite
_diffrn_radiation_source 'fine-focus sealed tube'
_diffrn_radiation_type MoK\a
_diffrn_radiation_wavelength 0.71073
_diffrn_reflns_av_R_equivalents 0.0657
_diffrn_reflns_av_sigmaI/netI 0.0833
_diffrn_reflns_limit_h_max 45
_diffrn_reflns_limit_h_min -45
_diffrn_reflns_limit_k_max 12
_diffrn_reflns_limit_k_min -12
_diffrn_reflns_limit_l_max 34
_diffrn_reflns_limit_l_min -34
_diffrn_reflns_number 25204
_diffrn_reflns_theta_full 32.50
_diffrn_reflns_theta_max 32.50
_diffrn_reflns_theta_min 2.66
_diffrn_standards_number 0
_exptl_absorpt_coefficient_mu 3.494
_exptl_absorpt_correction_T_max 0.640
_exptl_absorpt_correction_T_min 0.549
_exptl_absorpt_correction_type multi-scan
_exptl_absorpt_process_details '(<i>SADABS</i>; Bruker, 2009)'
_exptl_crystal_colour brown
_exptl_crystal_density_diffrn 1.698
_exptl_crystal_density_method 'not measured'
_exptl_crystal_description block
_exptl_crystal_F_000 2400
_exptl_crystal_size_max 0.20
_exptl_crystal_size_mid 0.18
_exptl_crystal_size_min 0.14
_refine_diff_density_max 1.316
_refine_diff_density_min -1.555
_refine_ls_extinction_method none
_refine_ls_goodness_of_fit_ref 1.018
_refine_ls_hydrogen_treatment constr
_refine_ls_matrix_type full
_refine_ls_number_parameters 306
_refine_ls_number_reflns 8438
_refine_ls_number_restraints 0
_refine_ls_restrained_S_all 1.018
_refine_ls_R_factor_all 0.1386
_refine_ls_R_factor_gt 0.0641
_refine_ls_shift/su_max 0.001
_refine_ls_shift/su_mean 0.000
_refine_ls_structure_factor_coef Fsqd
_refine_ls_weighting_details 'calc w=1/[\s^2^(Fo^2^)+(0.1449P)^2^] where P=(Fo^2^+2Fc^2^)/3'
_refine_ls_weighting_scheme calc
_refine_ls_wR_factor_gt 0.1839
_refine_ls_wR_factor_ref 0.2543
_reflns_number_gt 4458
_reflns_number_total 8438
_reflns_threshold_expression I>2\s(I)
_cod_data_source_file hb5519.cif
_cod_data_source_block I
_cod_original_cell_volume 4711.8(12)
_cod_original_sg_symbol_H-M 'C 2/c'
_cod_database_code 2226502
_cod_database_fobs_code 2226502

loop_
_symmetry_equiv_pos_as_xyz
'x, y, z'
'-x, y, -z+1/2'
'x+1/2, y+1/2, z'
'-x+1/2, y+1/2, -z+1/2'
'-x, -y, -z'
'x, -y, z-1/2'
'-x+1/2, -y+1/2, -z'
'x+1/2, -y+1/2, z-1/2'

loop_
_atom_site_type_symbol
_atom_site_label
_atom_site_fract_x
_atom_site_fract_y
_atom_site_fract_z
_atom_site_U_iso_or_equiv
_atom_site_adp_type
_atom_site_calc_flag
_atom_site_refinement_flags
_atom_site_occupancy
_atom_site_disorder_assembly
_atom_site_disorder_group
Br Br1 0.30639(2) 0.57188(7) 0.09822(4) 0.0594(2) Uani d . 1 . .
Br Br2 0.08330(2) 0.91910(6) 0.40182(3) 0.04252(17) Uani d . 1 . .
O O1 0.11548(12) 0.9112(3) 0.04513(18) 0.0337(7) Uani d . 1 . .
O O2 0.05069(15) 0.5753(3) 0.15875(19) 0.0372(7) Uani d . 1 . .
O O3 0.28301(15) 0.9322(4) 0.0904(3) 0.0563(11) Uani d . 1 . .
O O4 0.20456(14) 0.4280(4) 0.0769(2) 0.0459(9) Uani d . 1 . .
O O5 0.16295(15) 0.8884(5) 0.1855(2) 0.0568(10) Uani d . 1 . .
O O6 0.16019(17) 0.6258(6) 0.2086(3) 0.0729(14) Uani d . 1 . .
O O7 0.07542(16) 0.5580(4) 0.3707(2) 0.0422(8) Uani d . 1 . .
O O8 0.06803(15) 1.0608(4) 0.27029(19) 0.0409(8) Uani d . 1 . .
N N1 0.19889(16) 0.9262(4) 0.0691(2) 0.0377(9) Uani d . 1 . .
N N2 0.15798(13) 0.6659(4) 0.0595(2) 0.0324(8) Uani d . 1 . .
N N3 0.06285(16) 0.5635(4) 0.2625(2) 0.0334(8) Uani d . 1 . .
N N4 0.05992(14) 0.8206(4) 0.21251(19) 0.0320(7) Uani d . 1 . .
C C1 0.24118(18) 0.8474(6) 0.0787(3) 0.0378(10) Uani d . 1 . .
C C2 0.24567(18) 0.6781(6) 0.0836(3) 0.0389(10) Uani d . 1 . .
C C3 0.20209(17) 0.5919(5) 0.0728(3) 0.0352(9) Uani d . 1 . .
C C4 0.15971(16) 0.8269(5) 0.0587(2) 0.0311(9) Uani d . 1 . .
C C5 0.07637(16) 0.8238(5) 0.0466(2) 0.0314(9) Uani d . 1 . .
C C6 0.02573(18) 0.8241(6) -0.0133(3) 0.0410(11) Uani d . 1 . .
H H6A 0.0198 0.8777 -0.0526 0.049 Uiso calc R 1 . .
C C7 -0.01538(19) 0.7465(6) -0.0153(3) 0.0472(12) Uani d . 1 . .
H H7A -0.0494 0.7494 -0.0554 0.057 Uiso calc R 1 . .
C C8 -0.00662(19) 0.6642(6) 0.0420(3) 0.0410(11) Uani d . 1 . .
H H8A -0.0343 0.6082 0.0405 0.049 Uiso calc R 1 . .
C C9 0.04382(18) 0.6656(5) 0.1021(2) 0.0337(9) Uani d . 1 . .
C C10 0.08581(17) 0.7468(5) 0.1067(2) 0.0314(8) Uani d . 1 . .
C C11 0.05805(17) 0.6583(5) 0.2136(2) 0.0310(8) Uani d . 1 . .
C C12 0.06957(17) 0.6433(5) 0.3175(2) 0.0315(8) Uani d . 1 . .
C C13 0.07150(16) 0.8121(5) 0.3220(2) 0.0318(9) Uani d . 1 . .
C C14 0.06590(16) 0.8963(5) 0.2677(2) 0.0300(8) Uani d . 1 . .
C C15 0.2797(3) 1.1092(7) 0.0878(5) 0.068(2) Uani d . 1 . .
H H15A 0.3105 1.1541 0.0909 0.101 Uiso calc R 1 . .
H H15B 0.2780 1.1486 0.1259 0.101 Uiso calc R 1 . .
H H15C 0.2482 1.1428 0.0450 0.101 Uiso calc R 1 . .
C C16 0.1604(2) 0.3438(6) 0.0691(4) 0.0586(17) Uani d . 1 . .
H H16A 0.1653 0.2277 0.0675 0.088 Uiso calc R 1 . .
H H16B 0.1285 0.3779 0.0269 0.088 Uiso calc R 1 . .
H H16C 0.1575 0.3686 0.1076 0.088 Uiso calc R 1 . .
C C17 0.1402(2) 0.7456(6) 0.1719(3) 0.0437(11) Uani d . 1 . .
C C18 0.2141(3) 0.9103(8) 0.2484(4) 0.0720(14) Uani d . 1 . .
H H18A 0.2214 1.0256 0.2574 0.108 Uiso calc R 1 . .
H H18B 0.2409 0.8602 0.2438 0.108 Uiso calc R 1 . .
H H18C 0.2141 0.8600 0.2860 0.108 Uiso calc R 1 . .
C C19 0.0734(3) 0.3785(6) 0.3658(4) 0.0590(16) Uani d . 1 . .
H H19A 0.0695 0.3336 0.4013 0.089 Uiso calc R 1 . .
H H19B 0.1057 0.3382 0.3717 0.089 Uiso calc R 1 . .
H H19C 0.0436 0.3459 0.3212 0.089 Uiso calc R 1 . .
C C20 0.0691(3) 1.1479(9) 0.2166(4) 0.0720(14) Uani d . 1 . .
H H20A 0.0732 1.2634 0.2267 0.108 Uiso calc R 1 . .
H H20B 0.0364 1.1289 0.1729 0.108 Uiso calc R 1 . .
H H20C 0.0985 1.1093 0.2145 0.108 Uiso calc R 1 . .

loop_
_atom_site_aniso_label
_atom_site_aniso_U_11
_atom_site_aniso_U_22
_atom_site_aniso_U_33
_atom_site_aniso_U_12
_atom_site_aniso_U_13
_atom_site_aniso_U_23
Br1 0.0381(3) 0.0527(3) 0.0907(5) 0.0122(2) 0.0374(3) 0.0068(3)
Br2 0.0570(3) 0.0430(3) 0.0376(3) -0.0108(2) 0.0324(2) -0.0123(2)
O1 0.0330(14) 0.0321(15) 0.0452(19) 0.0082(11) 0.0272(14) 0.0116(13)
O2 0.058(2) 0.0298(15) 0.0372(18) -0.0026(13) 0.0347(17) -0.0028(13)
O3 0.0390(18) 0.0438(19) 0.096(3) -0.0040(14) 0.043(2) -0.0001(19)
O4 0.0391(17) 0.0321(16) 0.068(3) 0.0026(12) 0.0305(18) -0.0035(16)
O5 0.048(2) 0.067(2) 0.040(2) -0.0182(17) 0.0144(18) 0.0008(19)
O6 0.057(2) 0.075(3) 0.057(3) 0.013(2) 0.012(2) 0.024(2)
O7 0.062(2) 0.0343(17) 0.040(2) -0.0001(14) 0.0346(18) 0.0038(14)
O8 0.056(2) 0.0282(15) 0.038(2) 0.0019(13) 0.0257(17) -0.0022(14)
N1 0.0375(19) 0.0338(19) 0.048(2) 0.0027(14) 0.0270(19) 0.0063(17)
N2 0.0304(16) 0.0305(17) 0.036(2) 0.0020(13) 0.0180(15) -0.0021(15)
N3 0.0444(19) 0.0308(18) 0.035(2) -0.0017(14) 0.0279(18) -0.0015(15)
N4 0.0391(18) 0.0312(17) 0.0285(19) 0.0000(14) 0.0202(16) 0.0004(15)
C1 0.035(2) 0.038(2) 0.042(3) 0.0017(17) 0.022(2) 0.000(2)
C2 0.035(2) 0.037(2) 0.046(3) 0.0058(17) 0.023(2) -0.001(2)
C3 0.034(2) 0.031(2) 0.040(3) 0.0046(15) 0.0196(19) 0.0021(18)
C4 0.0302(18) 0.037(2) 0.028(2) 0.0081(15) 0.0168(17) 0.0035(18)
C5 0.0341(19) 0.035(2) 0.032(2) 0.0063(16) 0.0225(18) 0.0031(18)
C6 0.037(2) 0.052(3) 0.037(3) 0.0065(19) 0.022(2) 0.011(2)
C7 0.033(2) 0.060(3) 0.040(3) 0.002(2) 0.015(2) 0.000(2)
C8 0.038(2) 0.049(3) 0.038(3) -0.0044(19) 0.022(2) -0.006(2)
C9 0.044(2) 0.031(2) 0.036(2) 0.0029(16) 0.028(2) -0.0070(18)
C10 0.038(2) 0.031(2) 0.029(2) 0.0024(16) 0.0204(18) -0.0012(17)
C11 0.039(2) 0.0274(19) 0.033(2) -0.0021(15) 0.0233(19) -0.0040(17)
C12 0.0352(19) 0.035(2) 0.030(2) -0.0022(16) 0.0214(18) 0.0028(18)
C13 0.0311(18) 0.037(2) 0.032(2) -0.0015(15) 0.0199(18) -0.0054(18)
C14 0.0306(18) 0.0305(19) 0.030(2) -0.0004(14) 0.0169(17) -0.0062(17)
C15 0.065(4) 0.039(3) 0.109(6) -0.011(2) 0.055(4) -0.006(3)
C16 0.045(3) 0.037(3) 0.093(5) -0.001(2) 0.037(3) -0.002(3)
C17 0.042(2) 0.055(3) 0.033(3) 0.000(2) 0.020(2) -0.004(2)
C18 0.073(3) 0.073(3) 0.053(3) -0.018(2) 0.023(2) 0.003(2)
C19 0.104(5) 0.032(2) 0.054(4) 0.000(3) 0.052(4) 0.006(2)
C20 0.073(3) 0.073(3) 0.053(3) -0.018(2) 0.023(2) 0.003(2)

loop_
_atom_type_symbol
_atom_type_description
_atom_type_scat_dispersion_real
_atom_type_scat_dispersion_imag
_atom_type_scat_source
C C 0.0033 0.0016 'International Tables Vol C Tables 4.2.6.8 and 6.1.1.4'
H H 0.0000 0.0000 'International Tables Vol C Tables 4.2.6.8 and 6.1.1.4'
N N 0.0061 0.0033 'International Tables Vol C Tables 4.2.6.8 and 6.1.1.4'
O O 0.0106 0.0060 'International Tables Vol C Tables 4.2.6.8 and 6.1.1.4'
Br Br -0.2901 2.4595 'International Tables Vol C Tables 4.2.6.8 and 6.1.1.4'

loop_
_geom_angle_atom_site_label_1
_geom_angle_atom_site_label_2
_geom_angle_atom_site_label_3
_geom_angle_site_symmetry_1
_geom_angle_site_symmetry_3
_geom_angle
_geom_angle_publ_flag
C4 O1 C5 . . 117.6(3) ?
C11 O2 C9 . . 118.4(3) ?
C1 O3 C15 . . 118.4(4) ?
C3 O4 C16 . . 117.6(4) ?
C17 O5 C18 . . 119.2(5) ?
C12 O7 C19 . . 118.0(4) ?
C14 O8 C20 . . 118.4(5) ?
C1 N1 C4 . . 113.8(4) ?
C4 N2 C3 . . 114.4(4) ?
C11 N3 C12 . . 114.7(4) ?
C11 N4 C14 . . 115.3(4) ?
O3 C1 N1 . . 119.6(4) ?
O3 C1 C2 . . 117.7(4) ?
N1 C1 C2 . . 122.4(4) ?
C3 C2 C1 . . 116.9(4) ?
C3 C2 Br1 . . 121.9(3) ?
C1 C2 Br1 . . 121.1(3) ?
N2 C3 O4 . . 118.6(4) ?
N2 C3 C2 . . 122.4(4) ?
O4 C3 C2 . . 119.0(4) ?
N2 C4 N1 . . 129.8(4) ?
N2 C4 O1 . . 117.6(4) ?
N1 C4 O1 . . 112.6(4) ?
C6 C5 O1 . . 117.0(4) ?
C6 C5 C10 . . 120.5(4) ?
O1 C5 C10 . . 122.5(4) ?
C7 C6 C5 . . 120.6(5) ?
C7 C6 H6A . . 119.7 ?
C5 C6 H6A . . 119.7 ?
C6 C7 C8 . . 120.0(5) ?
C6 C7 H7A . . 120.0 ?
C8 C7 H7A . . 120.0 ?
C7 C8 C9 . . 119.3(4) ?
C7 C8 H8A . . 120.3 ?
C9 C8 H8A . . 120.3 ?
C10 C9 C8 . . 122.3(4) ?
C10 C9 O2 . . 121.0(4) ?
C8 C9 O2 . . 116.7(4) ?
C9 C10 C5 . . 117.2(4) ?
C9 C10 C17 . . 121.5(4) ?
C5 C10 C17 . . 121.2(4) ?
N3 C11 N4 . . 128.3(4) ?
N3 C11 O2 . . 113.5(3) ?
N4 C11 O2 . . 118.2(4) ?
O7 C12 N3 . . 119.6(4) ?
O7 C12 C13 . . 118.1(4) ?
N3 C12 C13 . . 122.3(4) ?
C14 C13 C12 . . 117.1(4) ?
C14 C13 Br2 . . 122.1(3) ?
C12 C13 Br2 . . 120.8(4) ?
N4 C14 O8 . . 118.8(4) ?
N4 C14 C13 . . 122.2(4) ?
O8 C14 C13 . . 119.0(4) ?
O3 C15 H15A . . 109.5 ?
O3 C15 H15B . . 109.5 ?
H15A C15 H15B . . 109.5 ?
O3 C15 H15C . . 109.5 ?
H15A C15 H15C . . 109.5 ?
H15B C15 H15C . . 109.5 ?
O4 C16 H16A . . 109.5 ?
O4 C16 H16B . . 109.5 ?
H16A C16 H16B . . 109.5 ?
O4 C16 H16C . . 109.5 ?
H16A C16 H16C . . 109.5 ?
H16B C16 H16C . . 109.5 ?
O6 C17 O5 . . 123.8(5) ?
O6 C17 C10 . . 124.0(5) ?
O5 C17 C10 . . 112.2(4) ?
O5 C18 H18A . . 109.5 ?
O5 C18 H18B . . 109.5 ?
H18A C18 H18B . . 109.5 ?
O5 C18 H18C . . 109.5 ?
H18A C18 H18C . . 109.5 ?
H18B C18 H18C . . 109.5 ?
O7 C19 H19A . . 109.5 ?
O7 C19 H19B . . 109.5 ?
H19A C19 H19B . . 109.5 ?
O7 C19 H19C . . 109.5 ?
H19A C19 H19C . . 109.5 ?
H19B C19 H19C . . 109.5 ?
O8 C20 H20A . . 109.5 ?
O8 C20 H20B . . 109.5 ?
H20A C20 H20B . . 109.5 ?
O8 C20 H20C . . 109.5 ?
H20A C20 H20C . . 109.5 ?
H20B C20 H20C . . 109.5 ?

loop_
_geom_bond_atom_site_label_1
_geom_bond_atom_site_label_2
_geom_bond_site_symmetry_2
_geom_bond_distance
_geom_bond_publ_flag
Br1 C2 . 1.872(4) ?
Br2 C13 . 1.887(4) ?
O1 C4 . 1.368(5) ?
O1 C5 . 1.388(5) ?
O2 C11 . 1.342(5) ?
O2 C9 . 1.412(6) ?
O3 C1 . 1.324(6) ?
O3 C15 . 1.443(6) ?
O4 C3 . 1.337(5) ?
O4 C16 . 1.411(6) ?
O5 C17 . 1.297(6) ?
O5 C18 . 1.433(8) ?
O6 C17 . 1.213(7) ?
O7 C12 . 1.336(5) ?
O7 C19 . 1.464(6) ?
O8 C14 . 1.341(5) ?
O8 C20 . 1.442(8) ?
N1 C1 . 1.327(6) ?
N1 C4 . 1.335(6) ?
N2 C4 . 1.312(6) ?
N2 C3 . 1.328(5) ?
N3 C11 . 1.308(6) ?
N3 C12 . 1.339(6) ?
N4 C11 . 1.323(5) ?
N4 C14 . 1.334(6) ?
C1 C2 . 1.383(6) ?
C2 C3 . 1.380(6) ?
C5 C6 . 1.386(7) ?
C5 C10 . 1.401(6) ?
C6 C7 . 1.363(7) ?
C6 H6A . 0.9300 ?
C7 C8 . 1.373(8) ?
C7 H7A . 0.9300 ?
C8 C9 . 1.384(7) ?
C8 H8A . 0.9300 ?
C9 C10 . 1.374(6) ?
C10 C17 . 1.496(7) ?
C12 C13 . 1.376(6) ?
C13 C14 . 1.356(6) ?
C15 H15A . 0.9600 ?
C15 H15B . 0.9600 ?
C15 H15C . 0.9600 ?
C16 H16A . 0.9600 ?
C16 H16B . 0.9600 ?
C16 H16C . 0.9600 ?
C18 H18A . 0.9600 ?
C18 H18B . 0.9600 ?
C18 H18C . 0.9600 ?
C19 H19A . 0.9600 ?
C19 H19B . 0.9600 ?
C19 H19C . 0.9600 ?
C20 H20A . 0.9600 ?
C20 H20B . 0.9600 ?
C20 H20C . 0.9600 ?

loop_
_geom_torsion_atom_site_label_1
_geom_torsion_atom_site_label_2
_geom_torsion_atom_site_label_3
_geom_torsion_atom_site_label_4
_geom_torsion_site_symmetry_1
_geom_torsion_site_symmetry_2
_geom_torsion_site_symmetry_3
_geom_torsion_site_symmetry_4
_geom_torsion
_geom_torsion_publ_flag
C15 O3 C1 N1 . . . . -4.0(8) ?
C15 O3 C1 C2 . . . . -177.8(6) ?
C4 N1 C1 O3 . . . . -179.2(5) ?
C4 N1 C1 C2 . . . . -5.6(7) ?
O3 C1 C2 C3 . . . . 178.6(5) ?
N1 C1 C2 C3 . . . . 4.9(8) ?
O3 C1 C2 Br1 . . . . -5.6(7) ?
N1 C1 C2 Br1 . . . . -179.2(4) ?
C4 N2 C3 O4 . . . . 177.9(5) ?
C4 N2 C3 C2 . . . . -1.0(7) ?
C16 O4 C3 N2 . . . . -2.1(7) ?
C16 O4 C3 C2 . . . . 176.8(5) ?
C1 C2 C3 N2 . . . . -1.4(8) ?
Br1 C2 C3 N2 . . . . -177.1(4) ?
C1 C2 C3 O4 . . . . 179.8(5) ?
Br1 C2 C3 O4 . . . . 4.0(7) ?
C3 N2 C4 N1 . . . . 0.0(7) ?
C3 N2 C4 O1 . . . . 179.8(4) ?
C1 N1 C4 N2 . . . . 3.2(8) ?
C1 N1 C4 O1 . . . . -176.5(4) ?
C5 O1 C4 N2 . . . . 12.3(6) ?
C5 O1 C4 N1 . . . . -167.9(4) ?
C4 O1 C5 C6 . . . . -121.7(5) ?
C4 O1 C5 C10 . . . . 62.4(5) ?
O1 C5 C6 C7 . . . . -177.4(4) ?
C10 C5 C6 C7 . . . . -1.4(7) ?
C5 C6 C7 C8 . . . . -1.4(8) ?
C6 C7 C8 C9 . . . . 2.1(8) ?
C7 C8 C9 C10 . . . . 0.1(7) ?
C7 C8 C9 O2 . . . . -178.4(4) ?
C11 O2 C9 C10 . . . . 72.1(5) ?
C11 O2 C9 C8 . . . . -109.4(5) ?
C8 C9 C10 C5 . . . . -2.8(6) ?
O2 C9 C10 C5 . . . . 175.7(4) ?
C8 C9 C10 C17 . . . . -179.4(4) ?
O2 C9 C10 C17 . . . . -1.0(6) ?
C6 C5 C10 C9 . . . . 3.4(6) ?
O1 C5 C10 C9 . . . . 179.2(4) ?
C6 C5 C10 C17 . . . . -179.9(4) ?
O1 C5 C10 C17 . . . . -4.1(6) ?
C12 N3 C11 N4 . . . . 1.2(7) ?
C12 N3 C11 O2 . . . . -179.2(4) ?
C14 N4 C11 N3 . . . . -2.2(7) ?
C14 N4 C11 O2 . . . . 178.3(4) ?
C9 O2 C11 N3 . . . . 178.6(4) ?
C9 O2 C11 N4 . . . . -1.8(6) ?
C19 O7 C12 N3 . . . . -0.9(7) ?
C19 O7 C12 C13 . . . . -180.0(5) ?
C11 N3 C12 O7 . . . . -179.3(4) ?
C11 N3 C12 C13 . . . . -0.3(6) ?
O7 C12 C13 C14 . . . . 179.5(4) ?
N3 C12 C13 C14 . . . . 0.4(6) ?
O7 C12 C13 Br2 . . . . 1.1(5) ?
N3 C12 C13 Br2 . . . . -178.0(3) ?
C11 N4 C14 O8 . . . . -179.9(4) ?
C11 N4 C14 C13 . . . . 2.2(6) ?
C20 O8 C14 N4 . . . . -6.1(6) ?
C20 O8 C14 C13 . . . . 171.9(5) ?
C12 C13 C14 N4 . . . . -1.4(6) ?
Br2 C13 C14 N4 . . . . 177.0(3) ?
C12 C13 C14 O8 . . . . -179.4(4) ?
Br2 C13 C14 O8 . . . . -1.0(5) ?
C18 O5 C17 O6 . . . . -2.0(9) ?
C18 O5 C17 C10 . . . . 176.5(5) ?
C9 C10 C17 O6 . . . . 39.9(7) ?
C5 C10 C17 O6 . . . . -136.6(6) ?
C9 C10 C17 O5 . . . . -138.5(5) ?
C5 C10 C17 O5 . . . . 44.9(6) ?

loop_
_cod_related_entry_id
_cod_related_entry_database
_cod_related_entry_code
1 ChemSpider 24745420
